data_7017368
loop_
_publ_author_name
'Dai, Qi Xiu'
'Seino, Hidetake'
'Mizobe, Yasushi'

_publ_section_title
;
 Transformations of aryl isothiocyanates on tetraphosphine tungsten
 complexes and reactivity of the resulting dithiocarbonimidate ligand.
;
_journal_issue 44
_journal_name_full 'Dalton transactions (Cambridge, England : 2003)'
_journal_page_first 11822
_journal_page_last 11830
_journal_paper_doi 10.1039/c1dt11201e
_journal_volume 40
_journal_year 2011
_chemical_formula_moiety 'C66 H64 N2 O P4 S2 W '
_chemical_formula_sum 'C66 H64 N2 O P4 S2 W'
_chemical_formula_weight 1273.11
_space_group_IT_number 14
_symmetry_cell_setting monoclinic
_symmetry_Int_Tables_number 14
_symmetry_space_group_name_Hall '-P 2yn'
_symmetry_space_group_name_H-M 'P 1 21/n 1'
_audit_creation_date 2011-05-27
_audit_creation_method 'by CrystalStructure 3.8'
_cell_angle_alpha 90.0000
_cell_angle_beta 98.9410(4)
_cell_angle_gamma 90.0000
_cell_formula_units_Z 4
_cell_length_a 16.2994(17)
_cell_length_b 14.9184(15)
_cell_length_c 23.741(2)
_cell_measurement_reflns_used 16454
_cell_measurement_temperature 113.1
_cell_measurement_theta_max 27.9
_cell_measurement_theta_min 3.0
_cell_volume 5702.7(10)
_computing_cell_refinement CrystalClear
_computing_data_collection CrystalClear
_computing_data_reduction CrystalStructure
_computing_publication_material 'CrystalStructure 3.8'
_computing_structure_refinement CRYSTALS
_computing_structure_solution 'DIRDIF99 (PATTY)'
_diffrn_ambient_temperature 113.1
_diffrn_detector_area_resol_mean 7.31
_diffrn_measured_fraction_theta_full 0.998
_diffrn_measured_fraction_theta_max 0.998
_diffrn_measurement_device_type 'Rigaku Mercury'
_diffrn_measurement_method \w
_diffrn_radiation_type 'Mo K\a'
_diffrn_radiation_wavelength 0.71070
_diffrn_reflns_av_R_equivalents 0.037
_diffrn_reflns_limit_h_max 21
_diffrn_reflns_limit_h_min -21
_diffrn_reflns_limit_k_max 19
_diffrn_reflns_limit_k_min -19
_diffrn_reflns_limit_l_max 31
_diffrn_reflns_limit_l_min -31
_diffrn_reflns_number 69010
_diffrn_reflns_theta_full 27.88
_diffrn_reflns_theta_max 27.88
_exptl_absorpt_coefficient_mu 2.259
_exptl_absorpt_correction_T_max 0.835
_exptl_absorpt_correction_T_min 0.716
_exptl_absorpt_correction_type multi-scan
_exptl_absorpt_process_details 'Jacobson, R. (1998) Private communication'
_exptl_crystal_colour brown
_exptl_crystal_density_diffrn 1.483
_exptl_crystal_density_method 'not measured'
_exptl_crystal_description needle
_exptl_crystal_F_000 2592.00
_exptl_crystal_size_max 0.20
_exptl_crystal_size_mid 0.12
_exptl_crystal_size_min 0.08
_refine_diff_density_max 4.14
_refine_diff_density_min -1.12
_refine_ls_extinction_method none
_refine_ls_goodness_of_fit_ref 1.014
_refine_ls_hydrogen_treatment mixed
_refine_ls_number_parameters 914
_refine_ls_number_reflns 13574
_refine_ls_R_factor_gt 0.0295
_refine_ls_shift/su_max 0.0029
_refine_ls_structure_factor_coef Fsqd
_refine_ls_weighting_details 'w = 1/[0.0010Fo^2^ + 0.3400\s(Fo^2^) + 0.0300]/(4Fo^2^)'
_refine_ls_weighting_scheme calc
_refine_ls_wR_factor_ref 0.0959
_reflns_number_gt 11141
_reflns_number_total 13574
_reflns_threshold_expression F^2^>2.0\s(F^2^)
_cod_data_source_file c1dt11201e.txt
_cod_data_source_block '__[W(S2CNTol)(CNTol)(P4)]_THF'
_cod_original_formula_sum 'C66 H64 N2 O P4 S2 W '
_cod_database_code 7017368

loop_
_symmetry_equiv_pos_site_id
_symmetry_equiv_pos_as_xyz
1 +X,+Y,+Z
2 1/2-X,1/2+Y,1/2-Z
3 -X,-Y,-Z
4 1/2+X,1/2-Y,1/2+Z

loop_
_atom_site_label
_atom_site_type_symbol
_atom_site_fract_x
_atom_site_fract_y
_atom_site_fract_z
_atom_site_U_iso_or_equiv
_atom_site_adp_type
_atom_site_occupancy
_atom_site_symmetry_multiplicity
_atom_site_calc_flag
_atom_site_refinement_flags
W(1) W 0.423010(10) 0.554940(10) 0.2234 0.01221(3) Uani 1.00 1 d .
S(1) S 0.33991(4) 0.70024(5) 0.21371(3) 0.01700(15) Uani 1.00 1 d .
S(2) S 0.41424(4) 0.62089(5) 0.12329(3) 0.01552(15) Uani 1.00 1 d .
P(1) P 0.31029(4) 0.47295(5) 0.15915(3) 0.01648(16) Uani 1.00 1 d .
P(2) P 0.33921(5) 0.48023(5) 0.28881(3) 0.01641(16) Uani 1.00 1 d .
P(3) P 0.48921(5) 0.59941(5) 0.32009(3) 0.01598(16) Uani 1.00 1 d .
P(4) P 0.56744(4) 0.58989(5) 0.21250(3) 0.01496(16) Uani 1.00 1 d .
O(1) O 0.7122(2) 0.4049(2) 0.47465(13) 0.0532(9) Uani 1.00 1 d .
N(1) N 0.31159(16) 0.76909(17) 0.10957(11) 0.0206(6) Uani 1.00 1 d .
N(2) N 0.50173(16) 0.35988(17) 0.23058(11) 0.0206(6) Uani 1.00 1 d .
C(1) C 0.2551(2) 0.3909(2) 0.19926(13) 0.0221(7) Uani 1.00 1 d .
C(2) C 0.30492(19) 0.3714(2) 0.25806(14) 0.0204(7) Uani 1.00 1 d .
C(3) C 0.40427(19) 0.45606(19) 0.35638(13) 0.0189(6) Uani 1.00 1 d .
C(4) C 0.3878(2) 0.3861(2) 0.39230(14) 0.0237(7) Uani 1.00 1 d .
C(5) C 0.4442(2) 0.3693(2) 0.44163(14) 0.0262(7) Uani 1.00 1 d .
C(6) C 0.5144(2) 0.4219(2) 0.45540(13) 0.0253(7) Uani 1.00 1 d .
C(7) C 0.5290(2) 0.4939(2) 0.42093(13) 0.0220(7) Uani 1.00 1 d .
C(8) C 0.47484(19) 0.51053(19) 0.37055(12) 0.0185(6) Uani 1.00 1 d .
C(9) C 0.60291(19) 0.6122(2) 0.32684(13) 0.0204(6) Uani 1.00 1 d .
C(10) C 0.63454(19) 0.5593(2) 0.27961(13) 0.0178(6) Uani 1.00 1 d .
C(11) C 0.34594(18) 0.40249(19) 0.10437(13) 0.0186(6) Uani 1.00 1 d .
C(12) C 0.2892(2) 0.3474(2) 0.07082(14) 0.0235(7) Uani 1.00 1 d .
C(13) C 0.3133(2) 0.2931(2) 0.02886(15) 0.0266(7) Uani 1.00 1 d .
C(14) C 0.3957(2) 0.2929(2) 0.02057(14) 0.0279(8) Uani 1.00 1 d .
C(15) C 0.4537(2) 0.3458(2) 0.05426(14) 0.0256(7) Uani 1.00 1 d .
C(16) C 0.42910(19) 0.4008(2) 0.09617(13) 0.0193(6) Uani 1.00 1 d .
C(17) C 0.22216(18) 0.5343(2) 0.11977(13) 0.0197(6) Uani 1.00 1 d .
C(18) C 0.1676(2) 0.5762(2) 0.15148(16) 0.0260(8) Uani 1.00 1 d .
C(19) C 0.0976(2) 0.6213(2) 0.12403(17) 0.0306(8) Uani 1.00 1 d .
C(20) C 0.0817(2) 0.6243(2) 0.06508(17) 0.0316(8) Uani 1.00 1 d .
C(21) C 0.1367(2) 0.5862(2) 0.03328(15) 0.0284(8) Uani 1.00 1 d .
C(22) C 0.2079(2) 0.5424(2) 0.06033(15) 0.0234(7) Uani 1.00 1 d .
C(23) C 0.24498(19) 0.5260(2) 0.31114(13) 0.0195(6) Uani 1.00 1 d .
C(24) C 0.1849(2) 0.4684(2) 0.32819(14) 0.0243(7) Uani 1.00 1 d .
C(25) C 0.1152(2) 0.5040(2) 0.34709(15) 0.0277(8) Uani 1.00 1 d .
C(26) C 0.1043(2) 0.5959(2) 0.34917(14) 0.0279(8) Uani 1.00 1 d .
C(27) C 0.1630(2) 0.6529(2) 0.33291(14) 0.0272(8) Uani 1.00 1 d .
C(28) C 0.2334(2) 0.6185(2) 0.31446(13) 0.0228(7) Uani 1.00 1 d .
C(29) C 0.46331(19) 0.7004(2) 0.35858(13) 0.0204(6) Uani 1.00 1 d .
C(30) C 0.4259(2) 0.6944(2) 0.40725(13) 0.0241(7) Uani 1.00 1 d .
C(31) C 0.4157(2) 0.7716(2) 0.43878(14) 0.0299(8) Uani 1.00 1 d .
C(32) C 0.4397(2) 0.8544(2) 0.42094(16) 0.0332(8) Uani 1.00 1 d .
C(33) C 0.4733(2) 0.8616(2) 0.37122(18) 0.0344(9) Uani 1.00 1 d .
C(34) C 0.4855(2) 0.7849(2) 0.33991(16) 0.0288(8) Uani 1.00 1 d .
C(35) C 0.61345(18) 0.5282(2) 0.15840(13) 0.0182(6) Uani 1.00 1 d .
C(36) C 0.6048(2) 0.5583(2) 0.10207(14) 0.0211(7) Uani 1.00 1 d .
C(37) C 0.6354(2) 0.5086(2) 0.06050(14) 0.0240(7) Uani 1.00 1 d .
C(38) C 0.6773(2) 0.4290(2) 0.07485(15) 0.0267(8) Uani 1.00 1 d .
C(39) C 0.6880(2) 0.3992(2) 0.13102(15) 0.0264(8) Uani 1.00 1 d .
C(40) C 0.6559(2) 0.44750(19) 0.17232(14) 0.0212(7) Uani 1.00 1 d .
C(41) C 0.60493(17) 0.70439(19) 0.20365(12) 0.0174(6) Uani 1.00 1 d .
C(42) C 0.55174(19) 0.7778(2) 0.20434(13) 0.0217(7) Uani 1.00 1 d .
C(43) C 0.5830(2) 0.8646(2) 0.20563(15) 0.0281(8) Uani 1.00 1 d .
C(44) C 0.6670(2) 0.8789(2) 0.20673(16) 0.0299(8) Uani 1.00 1 d .
C(45) C 0.7201(2) 0.8067(2) 0.20476(16) 0.0297(8) Uani 1.00 1 d .
C(46) C 0.68906(19) 0.7197(2) 0.20276(14) 0.0239(7) Uani 1.00 1 d .
C(47) C 0.34976(17) 0.70860(19) 0.14196(13) 0.0180(6) Uani 1.00 1 d .
C(48) C 0.32520(19) 0.78058(19) 0.05246(13) 0.0204(6) Uani 1.00 1 d .
C(49) C 0.4023(2) 0.8033(2) 0.03802(15) 0.0266(8) Uani 1.00 1 d .
C(50) C 0.4104(2) 0.8227(2) -0.01809(15) 0.0299(8) Uani 1.00 1 d .
C(51) C 0.3429(2) 0.8189(2) -0.06173(14) 0.0286(8) Uani 1.00 1 d .
C(52) C 0.2660(2) 0.7970(2) -0.04711(14) 0.0278(8) Uani 1.00 1 d .
C(53) C 0.2566(2) 0.7783(2) 0.00902(14) 0.0236(7) Uani 1.00 1 d .
C(54) C 0.3533(3) 0.8379(3) -0.12265(18) 0.0441(12) Uani 1.00 1 d .
C(55) C 0.47481(18) 0.43705(18) 0.22947(12) 0.0159(6) Uani 1.00 1 d .
C(56) C 0.53915(18) 0.2963(2) 0.26932(13) 0.0194(6) Uani 1.00 1 d .
C(57) C 0.5520(2) 0.2102(2) 0.24967(15) 0.0240(7) Uani 1.00 1 d .
C(58) C 0.5885(2) 0.1446(2) 0.28772(17) 0.0308(8) Uani 1.00 1 d .
C(59) C 0.6127(2) 0.1618(2) 0.34529(16) 0.0286(8) Uani 1.00 1 d .
C(60) C 0.5987(2) 0.2480(2) 0.36421(15) 0.0293(8) Uani 1.00 1 d .
C(61) C 0.5630(2) 0.3141(2) 0.32729(14) 0.0240(7) Uani 1.00 1 d .
C(62) C 0.6496(2) 0.0896(3) 0.3858(2) 0.0453(12) Uani 1.00 1 d .
C(63) C 0.7498(3) 0.4283(5) 0.4260(2) 0.078(2) Uani 1.00 1 d .
C(64) C 0.8412(3) 0.4293(3) 0.44377(19) 0.0472(12) Uani 1.00 1 d .
C(65) C 0.8511(3) 0.4460(2) 0.50815(19) 0.0421(11) Uani 1.00 1 d .
C(66) C 0.7622(3) 0.4510(3) 0.5202(2) 0.0513(13) Uani 1.00 1 d .
H(1) H 0.199(2) 0.418(2) 0.2018(15) 0.018(8) Uiso 1.00 1 d .
H(2) H 0.248(2) 0.333(2) 0.1783(16) 0.027(9) Uiso 1.00 1 d .
H(3) H 0.355(2) 0.342(2) 0.2563(18) 0.042(12) Uiso 1.00 1 d .
H(4) H 0.271(2) 0.337(2) 0.2822(15) 0.025(9) Uiso 1.00 1 d .
H(5) H 0.339(2) 0.344(2) 0.3822(17) 0.034(10) Uiso 1.00 1 d .
H(6) H 0.430(2) 0.322(3) 0.4676(19) 0.045(12) Uiso 1.00 1 d .
H(7) H 0.554(2) 0.407(2) 0.4857(17) 0.028(9) Uiso 1.00 1 d .
H(8) H 0.577(2) 0.527(2) 0.4318(15) 0.022(9) Uiso 1.00 1 d .
H(9) H 0.613(2) 0.676(2) 0.3181(17) 0.034(10) Uiso 1.00 1 d .
H(10) H 0.632(2) 0.596(2) 0.3657(14) 0.012(7) Uiso 1.00 1 d .
H(11) H 0.694(3) 0.571(3) 0.278(2) 0.053(14) Uiso 1.00 1 d .
H(12) H 0.635(2) 0.495(3) 0.2855(18) 0.039(11) Uiso 1.00 1 d .
H(13) H 0.234(2) 0.349(2) 0.0735(16) 0.030(10) Uiso 1.00 1 d .
H(14) H 0.274(2) 0.257(2) 0.0082(17) 0.033(10) Uiso 1.00 1 d .
H(15) H 0.412(2) 0.251(3) -0.0099(19) 0.048(12) Uiso 1.00 1 d .
H(16) H 0.513(2) 0.349(2) 0.0457(17) 0.031(10) Uiso 1.00 1 d .
H(17) H 0.470(2) 0.435(2) 0.1177(15) 0.013(8) Uiso 1.00 1 d .
H(18) H 0.176(2) 0.576(2) 0.1864(18) 0.025(10) Uiso 1.00 1 d .
H(19) H 0.060(3) 0.640(3) 0.146(2) 0.056(14) Uiso 1.00 1 d .
H(20) H 0.031(2) 0.656(2) 0.0461(18) 0.038(11) Uiso 1.00 1 d .
H(21) H 0.130(2) 0.593(2) -0.0092(18) 0.034(10) Uiso 1.00 1 d .
H(22) H 0.247(2) 0.513(2) 0.0389(14) 0.019(8) Uiso 1.00 1 d .
H(23) H 0.189(2) 0.402(3) 0.324(2) 0.051(13) Uiso 1.00 1 d .
H(24) H 0.080(2) 0.465(2) 0.3587(19) 0.038(11) Uiso 1.00 1 d .
H(25) H 0.058(2) 0.618(2) 0.3615(16) 0.025(9) Uiso 1.00 1 d .
H(26) H 0.153(2) 0.713(2) 0.3318(14) 0.014(7) Uiso 1.00 1 d .
H(27) H 0.277(2) 0.658(2) 0.3053(19) 0.045(12) Uiso 1.00 1 d .
H(28) H 0.412(2) 0.638(2) 0.4208(13) 0.012(7) Uiso 1.00 1 d .
H(29) H 0.390(2) 0.762(2) 0.4702(18) 0.035(11) Uiso 1.00 1 d .
H(30) H 0.431(2) 0.913(2) 0.4426(16) 0.025(9) Uiso 1.00 1 d .
H(31) H 0.491(2) 0.926(3) 0.355(2) 0.044(12) Uiso 1.00 1 d .
H(32) H 0.508(3) 0.789(3) 0.306(2) 0.053(13) Uiso 1.00 1 d .
H(33) H 0.575(2) 0.614(3) 0.0921(19) 0.049(13) Uiso 1.00 1 d .
H(34) H 0.629(2) 0.532(2) 0.0221(18) 0.030(10) Uiso 1.00 1 d .
H(35) H 0.694(2) 0.397(2) 0.0471(16) 0.029(9) Uiso 1.00 1 d .
H(36) H 0.715(2) 0.340(2) 0.1387(15) 0.026(9) Uiso 1.00 1 d .
H(37) H 0.666(2) 0.433(2) 0.2126(17) 0.020(9) Uiso 1.00 1 d .
H(38) H 0.496(2) 0.765(2) 0.2064(16) 0.030(10) Uiso 1.00 1 d .
H(39) H 0.543(2) 0.908(2) 0.2064(17) 0.033(10) Uiso 1.00 1 d .
H(40) H 0.689(3) 0.943(2) 0.212(2) 0.047(14) Uiso 1.00 1 d .
H(41) H 0.772(2) 0.816(2) 0.2057(16) 0.025(9) Uiso 1.00 1 d .
H(42) H 0.723(2) 0.677(2) 0.2039(18) 0.040(12) Uiso 1.00 1 d .
H(43) H 0.450(2) 0.807(2) 0.0680(16) 0.026(9) Uiso 1.00 1 d .
H(44) H 0.466(2) 0.837(2) -0.0259(17) 0.037(11) Uiso 1.00 1 d .
H(45) H 0.215(2) 0.793(2) -0.0754(18) 0.036(10) Uiso 1.00 1 d .
H(46) H 0.204(2) 0.768(2) 0.0201(14) 0.016(8) Uiso 1.00 1 d .
H(47) H 0.389(3) 0.783(3) -0.136(2) 0.071(16) Uiso 1.00 1 d .
H(48) H 0.307(3) 0.822(3) -0.152(2) 0.071(17) Uiso 1.00 1 d .
H(49) H 0.384(3) 0.886(3) -0.126(2) 0.053(14) Uiso 1.00 1 d .
H(50) H 0.536(2) 0.192(2) 0.2082(18) 0.039(11) Uiso 1.00 1 d .
H(51) H 0.596(3) 0.088(3) 0.269(2) 0.060(15) Uiso 1.00 1 d .
H(52) H 0.622(3) 0.262(3) 0.402(2) 0.065(16) Uiso 1.00 1 d .
H(53) H 0.556(2) 0.376(2) 0.3419(16) 0.027(9) Uiso 1.00 1 d .
H(54) H 0.609(3) 0.066(3) 0.408(2) 0.0571 Uiso 1.00 1 d .
H(55) H 0.697(3) 0.104(3) 0.405(2) 0.0571 Uiso 1.00 1 d .
H(56) H 0.671(3) 0.041(3) 0.370(2) 0.0571 Uiso 1.00 1 d .
H(57) H 0.7330 0.3898 0.3945 0.092 Uiso 1.00 1 c R
H(58) H 0.7337 0.4881 0.4159 0.092 Uiso 1.00 1 c R
H(59) H 0.8619 0.3718 0.4361 0.057 Uiso 1.00 1 c R
H(60) H 0.8692 0.4738 0.4253 0.056 Uiso 1.00 1 c R
H(61) H 0.8802 0.3983 0.5290 0.050 Uiso 1.00 1 c R
H(62) H 0.8795 0.5008 0.5178 0.050 Uiso 1.00 1 c R
H(63) H 0.7451 0.5117 0.5213 0.061 Uiso 1.00 1 c R
H(64) H 0.7581 0.4230 0.5556 0.061 Uiso 1.00 1 c R

loop_
_atom_site_aniso_label
_atom_site_aniso_U_11
_atom_site_aniso_U_22
_atom_site_aniso_U_33
_atom_site_aniso_U_12
_atom_site_aniso_U_13
_atom_site_aniso_U_23
W(1) 0.01267(7) 0.01149(7) 0.01232(7) 0.00000(3) 0.00145(4) 0.00014(3)
S(1) 0.0190(3) 0.0164(3) 0.0160(3) 0.0040(2) 0.0041(2) 0.0003(2)
S(2) 0.0162(3) 0.0154(3) 0.0149(3) 0.0021(2) 0.0023(2) 0.0009(2)
P(1) 0.0154(3) 0.0153(3) 0.0184(3) -0.0011(2) 0.0014(2) -0.0013(2)
P(2) 0.0175(3) 0.0146(3) 0.0173(3) -0.0010(2) 0.0034(2) 0.0015(2)
P(3) 0.0176(3) 0.0163(3) 0.0137(3) 0.0003(2) 0.0016(2) -0.0001(2)
P(4) 0.0140(3) 0.0151(3) 0.0157(3) 0.0008(2) 0.0022(2) 0.0001(2)
O(1) 0.0408(16) 0.077(2) 0.0380(16) 0.0137(16) -0.0049(13) 0.0038(15)
N(1) 0.0226(12) 0.0195(11) 0.0199(12) 0.0057(9) 0.0040(9) 0.0018(9)
N(2) 0.0243(12) 0.0167(11) 0.0202(12) 0.0033(9) 0.0017(9) 0.0023(9)
C(1) 0.0218(14) 0.0214(14) 0.0229(14) -0.0054(11) 0.0032(11) -0.0005(11)
C(2) 0.0202(14) 0.0151(13) 0.0256(15) -0.0021(11) 0.0024(11) 0.0010(11)
C(3) 0.0202(14) 0.0179(13) 0.0199(14) 0.0016(10) 0.0070(11) 0.0046(10)
C(4) 0.0297(16) 0.0204(14) 0.0227(14) -0.0002(12) 0.0093(12) 0.0041(11)
C(5) 0.0353(17) 0.0238(15) 0.0205(14) 0.0042(13) 0.0076(13) 0.0063(12)
C(6) 0.0312(17) 0.0295(15) 0.0147(13) 0.0060(13) 0.0019(12) 0.0035(12)
C(7) 0.0262(15) 0.0217(14) 0.0179(13) 0.0036(12) 0.0027(11) 0.0024(11)
C(8) 0.0242(14) 0.0180(13) 0.0131(12) 0.0054(11) 0.0025(10) -0.0004(10)
C(9) 0.0188(13) 0.0233(14) 0.0170(13) 0.0011(11) -0.0031(10) -0.0037(11)
C(10) 0.0121(13) 0.0218(14) 0.0179(14) 0.0022(10) -0.0024(10) -0.0013(10)
C(11) 0.0202(13) 0.0162(12) 0.0190(13) -0.0008(10) 0.0016(10) -0.0013(10)
C(12) 0.0226(15) 0.0227(14) 0.0242(15) -0.0032(12) 0.0005(11) -0.0020(11)
C(13) 0.0283(16) 0.0198(14) 0.0293(16) -0.0040(12) -0.0027(13) -0.0065(12)
C(14) 0.0378(18) 0.0223(15) 0.0244(15) 0.0021(13) 0.0071(13) -0.0069(12)
C(15) 0.0269(16) 0.0229(15) 0.0272(16) 0.0024(12) 0.0043(12) -0.0046(12)
C(16) 0.0199(13) 0.0177(13) 0.0195(13) -0.0005(11) 0.0004(11) -0.0003(10)
C(17) 0.0145(13) 0.0219(13) 0.0213(14) -0.0027(11) -0.0017(10) -0.0018(11)
C(18) 0.0221(15) 0.0259(15) 0.0299(18) 0.0030(12) 0.0034(13) -0.0008(13)
C(19) 0.0199(15) 0.0293(17) 0.042(2) 0.0013(13) 0.0034(14) 0.0023(14)
C(20) 0.0191(14) 0.0261(16) 0.046(2) 0.0022(12) -0.0064(14) 0.0084(14)
C(21) 0.0292(16) 0.0261(16) 0.0265(16) -0.0046(13) -0.0069(13) 0.0068(13)
C(22) 0.0197(14) 0.0228(14) 0.0268(16) -0.0024(11) 0.0008(12) 0.0001(12)
C(23) 0.0192(13) 0.0206(13) 0.0186(13) 0.0004(11) 0.0030(10) -0.0010(11)
C(24) 0.0203(14) 0.0260(15) 0.0272(16) -0.0039(12) 0.0055(12) 0.0012(13)
C(25) 0.0206(14) 0.0355(18) 0.0285(16) -0.0046(13) 0.0084(12) 0.0018(13)
C(26) 0.0221(15) 0.0381(19) 0.0248(15) 0.0113(13) 0.0078(12) 0.0076(13)
C(27) 0.0321(17) 0.0244(16) 0.0273(16) 0.0104(13) 0.0115(13) 0.0070(12)
C(28) 0.0245(15) 0.0220(14) 0.0230(14) 0.0025(12) 0.0074(12) 0.0043(11)
C(29) 0.0204(13) 0.0215(14) 0.0173(13) 0.0012(11) -0.0029(10) -0.0030(11)
C(30) 0.0275(15) 0.0255(15) 0.0181(14) 0.0084(12) -0.0002(11) 0.0010(11)
C(31) 0.0324(17) 0.0372(18) 0.0190(15) 0.0155(14) 0.0008(13) -0.0092(13)
C(32) 0.0270(16) 0.0326(18) 0.0366(18) 0.0091(14) -0.0058(13) -0.0182(15)
C(33) 0.0317(18) 0.0216(16) 0.049(2) 0.0005(13) 0.0038(16) -0.0091(15)
C(34) 0.0321(17) 0.0201(15) 0.0339(18) -0.0026(13) 0.0043(14) -0.0043(13)
C(35) 0.0154(12) 0.0189(13) 0.0206(13) -0.0013(10) 0.0035(10) -0.0023(11)
C(36) 0.0188(14) 0.0220(15) 0.0231(15) -0.0003(10) 0.0057(12) -0.0014(10)
C(37) 0.0243(15) 0.0296(16) 0.0196(14) -0.0006(12) 0.0077(11) -0.0028(12)
C(38) 0.0290(17) 0.0248(15) 0.0280(16) -0.0010(13) 0.0103(13) -0.0065(13)
C(39) 0.0300(16) 0.0192(14) 0.0315(17) 0.0062(12) 0.0089(13) -0.0011(12)
C(40) 0.0196(14) 0.0212(15) 0.0232(15) 0.0033(10) 0.0041(12) -0.0010(10)
C(41) 0.0152(12) 0.0185(13) 0.0183(13) -0.0038(10) 0.0023(10) -0.0033(10)
C(42) 0.0183(13) 0.0242(15) 0.0224(14) -0.0008(11) 0.0023(11) -0.0035(11)
C(43) 0.0246(15) 0.0235(15) 0.0349(18) 0.0013(12) 0.0006(13) -0.0001(13)
C(44) 0.0312(17) 0.0199(15) 0.0377(19) -0.0089(13) 0.0028(14) -0.0019(13)
C(45) 0.0204(15) 0.0318(17) 0.0367(18) -0.0108(13) 0.0043(13) -0.0017(14)
C(46) 0.0157(13) 0.0262(15) 0.0303(16) -0.0009(12) 0.0058(11) -0.0027(12)
C(47) 0.0145(12) 0.0170(12) 0.0225(14) -0.0003(10) 0.0024(10) -0.0040(10)
C(48) 0.0273(15) 0.0142(12) 0.0198(14) 0.0045(11) 0.0041(11) 0.0014(10)
C(49) 0.0265(16) 0.0244(15) 0.0289(16) 0.0045(12) 0.0041(13) 0.0050(12)
C(50) 0.0367(18) 0.0248(16) 0.0311(17) 0.0027(14) 0.0146(14) 0.0040(13)
C(51) 0.044(2) 0.0216(15) 0.0216(15) 0.0092(14) 0.0102(14) 0.0028(12)
C(52) 0.0371(18) 0.0249(15) 0.0213(15) 0.0106(13) 0.0039(13) -0.0002(12)
C(53) 0.0285(16) 0.0194(14) 0.0231(15) 0.0077(12) 0.0044(12) 0.0010(11)
C(54) 0.067(3) 0.043(2) 0.0258(19) -0.000(2) 0.0180(19) 0.0021(16)
C(55) 0.0157(13) 0.0169(13) 0.0152(13) -0.0016(9) 0.0025(10) 0.0006(9)
C(56) 0.0158(12) 0.0192(13) 0.0238(14) 0.0028(10) 0.0050(10) 0.0035(11)
C(57) 0.0234(14) 0.0170(13) 0.0318(16) 0.0008(11) 0.0050(12) -0.0027(12)
C(58) 0.0260(16) 0.0219(16) 0.045(2) 0.0040(12) 0.0071(14) 0.0019(14)
C(59) 0.0176(14) 0.0301(16) 0.0393(18) 0.0064(12) 0.0078(12) 0.0147(14)
C(60) 0.0236(15) 0.0375(18) 0.0270(16) 0.0097(14) 0.0040(12) 0.0084(14)
C(61) 0.0247(15) 0.0250(15) 0.0228(14) 0.0043(12) 0.0049(11) 0.0007(12)
C(62) 0.038(2) 0.043(2) 0.054(2) 0.0127(19) 0.0039(19) 0.024(2)
C(63) 0.061(3) 0.133(6) 0.035(2) 0.011(3) -0.005(2) 0.007(3)
C(64) 0.061(2) 0.045(2) 0.034(2) -0.005(2) 0.005(2) 0.0094(18)
C(65) 0.059(2) 0.0290(19) 0.037(2) -0.0125(16) 0.0033(19) -0.0007(14)
C(66) 0.067(3) 0.050(2) 0.035(2) 0.021(2) 0.000(2) -0.0023(17)

loop_
_atom_type_symbol
_atom_type_description
_atom_type_scat_dispersion_real
_atom_type_scat_dispersion_imag
_atom_type_scat_source
C C 0.003 0.002
;
International Tables for Crystallography
(1992, Vol. C, Tables 4.2.6.8 and 6.1.1.4)
;
H H 0.000 0.000
;
International Tables for Crystallography
(1992, Vol. C, Table 6.1.1.4)
;
N N 0.006 0.003
;
International Tables for Crystallography
(1992, Vol. C, Tables 4.2.6.8 and 6.1.1.4)
;
O O 0.011 0.006
;
International Tables for Crystallography
(1992, Vol. C, Tables 4.2.6.8 and 6.1.1.4)
;
P P 0.102 0.094
;
International Tables for Crystallography
(1992, Vol. C, Tables 4.2.6.8 and 6.1.1.4)
;
S S 0.125 0.123
;
International Tables for Crystallography
(1992, Vol. C, Tables 4.2.6.8 and 6.1.1.4)
;
W W -0.849 6.872
;
International Tables for Crystallography
(1992, Vol. C, Tables 4.2.6.8 and 6.1.1.4)
;

loop_
_geom_angle_atom_site_label_1
_geom_angle_atom_site_label_2
_geom_angle_atom_site_label_3
_geom_angle
_geom_angle_publ_flag
S(1) W(1) S(2) 68.68(2) yes
S(1) W(1) P(1) 91.78(2) yes
S(1) W(1) P(2) 95.84(2) yes
S(1) W(1) P(3) 90.26(2) yes
S(1) W(1) P(4) 108.29(2) yes
S(1) W(1) C(55) 173.69(8) yes
S(2) W(1) P(1) 72.15(2) yes
S(2) W(1) P(2) 142.84(2) yes
S(2) W(1) P(3) 135.56(2) yes
S(2) W(1) P(4) 74.77(2) yes
S(2) W(1) C(55) 112.20(8) yes
P(1) W(1) P(2) 74.95(2) yes
P(1) W(1) P(3) 150.02(2) yes
P(1) W(1) P(4) 131.24(2) yes
P(1) W(1) C(55) 82.71(8) yes
P(2) W(1) P(3) 75.09(2) yes
P(2) W(1) P(4) 141.92(2) yes
P(2) W(1) C(55) 79.78(9) yes
P(3) W(1) P(4) 75.77(2) yes
P(3) W(1) C(55) 92.97(8) yes
P(4) W(1) C(55) 77.79(8) yes
W(1) S(1) C(47) 91.18(9) yes
W(1) S(2) C(47) 90.08(10) yes
W(1) P(1) C(1) 111.98(9) yes
W(1) P(1) C(11) 115.23(9) yes
W(1) P(1) C(17) 120.46(10) yes
C(1) P(1) C(11) 102.51(14) yes
C(1) P(1) C(17) 100.76(14) yes
C(11) P(1) C(17) 103.54(13) yes
W(1) P(2) C(2) 108.16(11) yes
W(1) P(2) C(3) 109.80(10) yes
W(1) P(2) C(23) 125.46(10) yes
C(2) P(2) C(3) 106.03(13) yes
C(2) P(2) C(23) 103.19(14) yes
C(3) P(2) C(23) 102.65(14) yes
W(1) P(3) C(8) 109.42(9) yes
W(1) P(3) C(9) 113.34(10) yes
W(1) P(3) C(29) 125.39(9) yes
C(8) P(3) C(9) 104.35(13) yes
C(8) P(3) C(29) 101.85(14) yes
C(9) P(3) C(29) 100.16(14) yes
W(1) P(4) C(10) 107.76(10) yes
W(1) P(4) C(35) 117.96(9) yes
W(1) P(4) C(41) 123.30(9) yes
C(10) P(4) C(35) 103.22(13) yes
C(10) P(4) C(41) 99.55(12) yes
C(35) P(4) C(41) 101.97(13) yes
C(63) O(1) C(66) 103.2(3) yes
C(47) N(1) C(48) 121.7(2) yes
C(55) N(2) C(56) 140.2(2) yes
P(1) C(1) C(2) 111.2(2) yes
P(2) C(2) C(1) 106.3(2) yes
P(2) C(3) C(4) 123.0(2) yes
P(2) C(3) C(8) 116.1(2) yes
C(4) C(3) C(8) 120.9(2) yes
C(3) C(4) C(5) 118.7(2) yes
C(4) C(5) C(6) 120.6(3) yes
C(5) C(6) C(7) 120.6(2) yes
C(6) C(7) C(8) 119.8(2) yes
P(3) C(8) C(3) 116.5(2) yes
P(3) C(8) C(7) 124.3(2) yes
C(3) C(8) C(7) 119.2(2) yes
P(3) C(9) C(10) 109.39(19) yes
P(4) C(10) C(9) 106.49(19) yes
P(1) C(11) C(12) 119.2(2) yes
P(1) C(11) C(16) 122.0(2) yes
C(12) C(11) C(16) 118.8(2) yes
C(11) C(12) C(13) 121.2(3) yes
C(12) C(13) C(14) 119.5(2) yes
C(13) C(14) C(15) 120.3(3) yes
C(14) C(15) C(16) 120.0(3) yes
C(11) C(16) C(15) 120.1(2) yes
P(1) C(17) C(18) 117.5(2) yes
P(1) C(17) C(22) 123.5(2) yes
C(18) C(17) C(22) 119.0(2) yes
C(17) C(18) C(19) 120.4(3) yes
C(18) C(19) C(20) 119.9(3) yes
C(19) C(20) C(21) 120.3(3) yes
C(20) C(21) C(22) 120.3(3) yes
C(17) C(22) C(21) 120.0(3) yes
P(2) C(23) C(24) 120.4(2) yes
P(2) C(23) C(28) 120.8(2) yes
C(24) C(23) C(28) 118.7(3) yes
C(23) C(24) C(25) 119.9(3) yes
C(24) C(25) C(26) 120.4(3) yes
C(25) C(26) C(27) 120.1(3) yes
C(26) C(27) C(28) 120.2(3) yes
C(23) C(28) C(27) 120.6(3) yes
P(3) C(29) C(30) 121.5(2) yes
P(3) C(29) C(34) 119.2(2) yes
C(30) C(29) C(34) 119.2(3) yes
C(29) C(30) C(31) 119.8(3) yes
C(30) C(31) C(32) 120.6(3) yes
C(31) C(32) C(33) 120.0(3) yes
C(32) C(33) C(34) 120.0(3) yes
C(29) C(34) C(33) 120.2(3) yes
P(4) C(35) C(36) 121.2(2) yes
P(4) C(35) C(40) 120.5(2) yes
C(36) C(35) C(40) 118.4(2) yes
C(35) C(36) C(37) 120.9(2) yes
C(36) C(37) C(38) 120.1(3) yes
C(37) C(38) C(39) 119.6(3) yes
C(38) C(39) C(40) 120.5(3) yes
C(35) C(40) C(39) 120.5(2) yes
P(4) C(41) C(42) 120.6(2) yes
P(4) C(41) C(46) 120.0(2) yes
C(42) C(41) C(46) 119.0(2) yes
C(41) C(42) C(43) 120.3(2) yes
C(42) C(43) C(44) 120.2(3) yes
C(43) C(44) C(45) 120.0(3) yes
C(44) C(45) C(46) 120.0(3) yes
C(41) C(46) C(45) 120.4(3) yes
S(1) C(47) S(2) 109.85(15) yes
S(1) C(47) N(1) 121.8(2) yes
S(2) C(47) N(1) 128.3(2) yes
N(1) C(48) C(49) 123.0(2) yes
N(1) C(48) C(53) 118.4(2) yes
C(49) C(48) C(53) 118.2(2) yes
C(48) C(49) C(50) 120.6(3) yes
C(49) C(50) C(51) 121.6(3) yes
C(50) C(51) C(52) 117.6(3) yes
C(50) C(51) C(54) 120.8(3) yes
C(52) C(51) C(54) 121.6(3) yes
C(51) C(52) C(53) 121.5(3) yes
C(48) C(53) C(52) 120.4(3) yes
W(1) C(55) N(2) 174.7(2) yes
N(2) C(56) C(57) 118.7(2) yes
N(2) C(56) C(61) 123.1(2) yes
C(57) C(56) C(61) 118.2(2) yes
C(56) C(57) C(58) 119.9(3) yes
C(57) C(58) C(59) 122.2(3) yes
C(58) C(59) C(60) 117.0(3) yes
C(58) C(59) C(62) 121.4(3) yes
C(60) C(59) C(62) 121.6(3) yes
C(59) C(60) C(61) 121.8(3) yes
C(56) C(61) C(60) 120.8(3) yes
O(1) C(63) C(64) 108.1(4) yes
C(63) C(64) C(65) 103.3(4) yes
C(64) C(65) C(66) 104.0(3) yes
O(1) C(66) C(65) 106.4(3) yes
P(1) C(1) H(1) 106(2) no
P(1) C(1) H(2) 110(2) no
C(2) C(1) H(1) 112(2) no
C(2) C(1) H(2) 107(2) no
H(1) C(1) H(2) 110(3) no
P(2) C(2) H(3) 103(2) no
P(2) C(2) H(4) 113(2) no
C(1) C(2) H(3) 113(2) no
C(1) C(2) H(4) 111(2) no
H(3) C(2) H(4) 110(3) no
C(3) C(4) H(5) 123(2) no
C(5) C(4) H(5) 119(2) no
C(4) C(5) H(6) 118(2) no
C(6) C(5) H(6) 122(2) no
C(5) C(6) H(7) 120(2) no
C(7) C(6) H(7) 119(2) no
C(6) C(7) H(8) 117(2) no
C(8) C(7) H(8) 123(2) no
P(3) C(9) H(9) 106(2) no
P(3) C(9) H(10) 112.0(19) no
C(10) C(9) H(9) 105(2) no
C(10) C(9) H(10) 112.9(19) no
H(9) C(9) H(10) 111(2) no
P(4) C(10) H(11) 112(2) no
P(4) C(10) H(12) 111(2) no
C(9) C(10) H(11) 112(2) no
C(9) C(10) H(12) 114(2) no
H(11) C(10) H(12) 101(3) no
C(11) C(12) H(13) 121(2) no
C(13) C(12) H(13) 117(2) no
C(12) C(13) H(14) 118(2) no
C(14) C(13) H(14) 122(2) no
C(13) C(14) H(15) 118(2) no
C(15) C(14) H(15) 122(2) no
C(14) C(15) H(16) 120(2) no
C(16) C(15) H(16) 120(2) no
C(11) C(16) H(17) 122(2) no
C(15) C(16) H(17) 117(2) no
C(17) C(18) H(18) 122(2) no
C(19) C(18) H(18) 118(2) no
C(18) C(19) H(19) 117(2) no
C(20) C(19) H(19) 122(2) no
C(19) C(20) H(20) 119(2) no
C(21) C(20) H(20) 121(2) no
C(20) C(21) H(21) 122(2) no
C(22) C(21) H(21) 118(2) no
C(17) C(22) H(22) 118(2) no
C(21) C(22) H(22) 122(2) no
C(23) C(24) H(23) 121(2) no
C(25) C(24) H(23) 119(2) no
C(24) C(25) H(24) 117(3) no
C(26) C(25) H(24) 123(3) no
C(25) C(26) H(25) 119(2) no
C(27) C(26) H(25) 120(2) no
C(26) C(27) H(26) 119(2) no
C(28) C(27) H(26) 120(2) no
C(23) C(28) H(27) 118(2) no
C(27) C(28) H(27) 121(2) no
C(29) C(30) H(28) 120(2) no
C(31) C(30) H(28) 120(2) no
C(30) C(31) H(29) 115(2) no
C(32) C(31) H(29) 125(2) no
C(31) C(32) H(30) 123(2) no
C(33) C(32) H(30) 117(2) no
C(32) C(33) H(31) 123(2) no
C(34) C(33) H(31) 117(2) no
C(29) C(34) H(32) 119(2) no
C(33) C(34) H(32) 121(2) no
C(35) C(36) H(33) 119(2) no
C(37) C(36) H(33) 120(2) no
C(36) C(37) H(34) 118(2) no
C(38) C(37) H(34) 121(2) no
C(37) C(38) H(35) 118(2) no
C(39) C(38) H(35) 122(2) no
C(38) C(39) H(36) 117(2) no
C(40) C(39) H(36) 123(2) no
C(35) C(40) H(37) 115(2) no
C(39) C(40) H(37) 124(2) no
C(41) C(42) H(38) 117(2) no
C(43) C(42) H(38) 122(2) no
C(42) C(43) H(39) 114(2) no
C(44) C(43) H(39) 126(2) no
C(43) C(44) H(40) 118(2) no
C(45) C(44) H(40) 122(2) no
C(44) C(45) H(41) 119(2) no
C(46) C(45) H(41) 121(2) no
C(41) C(46) H(42) 121(3) no
C(45) C(46) H(42) 118(3) no
C(48) C(49) H(43) 119(2) no
C(50) C(49) H(43) 121(2) no
C(49) C(50) H(44) 117(2) no
C(51) C(50) H(44) 121(2) no
C(51) C(52) H(45) 123(2) no
C(53) C(52) H(45) 116(2) no
C(48) C(53) H(46) 117.1(19) no
C(52) C(53) H(46) 122.4(19) no
C(51) C(54) H(47) 107(3) no
C(51) C(54) H(48) 116(3) no
C(51) C(54) H(49) 113(3) no
H(47) C(54) H(48) 90(4) no
H(47) C(54) H(49) 105(4) no
H(48) C(54) H(49) 122(4) no
C(56) C(57) H(50) 122(2) no
C(58) C(57) H(50) 118(2) no
C(57) C(58) H(51) 112(3) no
C(59) C(58) H(51) 125(3) no
C(59) C(60) H(52) 117(3) no
C(61) C(60) H(52) 121(3) no
C(56) C(61) H(53) 119(2) no
C(60) C(61) H(53) 120(2) no
C(59) C(62) H(54) 112(3) no
C(59) C(62) H(55) 113(3) no
C(59) C(62) H(56) 116(3) no
H(54) C(62) H(55) 116(4) no
H(54) C(62) H(56) 106(4) no
H(55) C(62) H(56) 93(4) no
O(1) C(63) H(57) 112.4 no
O(1) C(63) H(58) 107.2 no
C(64) C(63) H(57) 112.6 no
C(64) C(63) H(58) 106.8 no
H(57) C(63) H(58) 109.5 no
C(63) C(64) H(59) 107.9 no
C(63) C(64) H(60) 114.1 no
C(65) C(64) H(59) 110.6 no
C(65) C(64) H(60) 111.3 no
H(59) C(64) H(60) 109.5 no
C(64) C(65) H(61) 111.4 no
C(64) C(65) H(62) 110.5 no
C(66) C(65) H(61) 110.6 no
C(66) C(65) H(62) 110.8 no
H(61) C(65) H(62) 109.5 no
O(1) C(66) H(63) 110.1 no
O(1) C(66) H(64) 110.4 no
C(65) C(66) H(63) 110.1 no
C(65) C(66) H(64) 110.3 no
H(63) C(66) H(64) 109.4 no

loop_
_geom_bond_atom_site_label_1
_geom_bond_atom_site_label_2
_geom_bond_distance
_geom_bond_publ_flag
W(1) S(1) 2.5474(7) yes
W(1) S(2) 2.5553(7) yes
W(1) P(1) 2.5152(6) yes
W(1) P(2) 2.4860(8) yes
W(1) P(3) 2.4710(6) yes
W(1) P(4) 2.4636(6) yes
W(1) C(55) 1.947(2) yes
S(1) C(47) 1.740(3) yes
S(2) C(47) 1.777(3) yes
P(1) C(1) 1.866(3) yes
P(1) C(11) 1.835(3) yes
P(1) C(17) 1.833(2) yes
P(2) C(2) 1.831(3) yes
P(2) C(3) 1.816(2) yes
P(2) C(23) 1.833(3) yes
P(3) C(8) 1.826(3) yes
P(3) C(9) 1.845(3) yes
P(3) C(29) 1.844(3) yes
P(4) C(10) 1.844(2) yes
P(4) C(35) 1.833(3) yes
P(4) C(41) 1.837(2) yes
O(1) C(63) 1.432(7) yes
O(1) C(66) 1.426(5) yes
N(1) C(47) 1.282(3) yes
N(1) C(48) 1.418(4) yes
N(2) C(55) 1.231(3) yes
N(2) C(56) 1.394(3) yes
C(1) C(2) 1.530(4) yes
C(3) C(4) 1.401(4) yes
C(3) C(8) 1.406(4) yes
C(4) C(5) 1.395(4) yes
C(5) C(6) 1.384(4) yes
C(6) C(7) 1.393(4) yes
C(7) C(8) 1.394(3) yes
C(9) C(10) 1.526(4) yes
C(11) C(12) 1.392(4) yes
C(11) C(16) 1.399(4) yes
C(12) C(13) 1.388(4) yes
C(13) C(14) 1.387(5) yes
C(14) C(15) 1.387(4) yes
C(15) C(16) 1.395(4) yes
C(17) C(18) 1.399(4) yes
C(17) C(22) 1.399(4) yes
C(18) C(19) 1.395(4) yes
C(19) C(20) 1.384(5) yes
C(20) C(21) 1.380(5) yes
C(21) C(22) 1.398(4) yes
C(23) C(24) 1.408(4) yes
C(23) C(28) 1.397(4) yes
C(24) C(25) 1.391(5) yes
C(25) C(26) 1.384(5) yes
C(26) C(27) 1.380(5) yes
C(27) C(28) 1.388(5) yes
C(29) C(30) 1.391(4) yes
C(29) C(34) 1.402(4) yes
C(30) C(31) 1.398(4) yes
C(31) C(32) 1.381(5) yes
C(32) C(33) 1.380(5) yes
C(33) C(34) 1.396(5) yes
C(35) C(36) 1.397(4) yes
C(35) C(40) 1.402(4) yes
C(36) C(37) 1.388(4) yes
C(37) C(38) 1.385(4) yes
C(38) C(39) 1.391(4) yes
C(39) C(40) 1.383(4) yes
C(41) C(42) 1.398(4) yes
C(41) C(46) 1.394(4) yes
C(42) C(43) 1.391(4) yes
C(43) C(44) 1.382(5) yes
C(44) C(45) 1.387(5) yes
C(45) C(46) 1.391(5) yes
C(48) C(49) 1.395(4) yes
C(48) C(53) 1.399(4) yes
C(49) C(50) 1.389(5) yes
C(50) C(51) 1.390(4) yes
C(51) C(52) 1.391(5) yes
C(51) C(54) 1.509(5) yes
C(52) C(53) 1.393(4) yes
C(56) C(57) 1.393(4) yes
C(56) C(61) 1.396(4) yes
C(57) C(58) 1.400(4) yes
C(58) C(59) 1.387(5) yes
C(59) C(60) 1.392(5) yes
C(59) C(62) 1.506(5) yes
C(60) C(61) 1.387(4) yes
C(63) C(64) 1.484(7) yes
C(64) C(65) 1.532(6) yes
C(65) C(66) 1.521(7) yes
C(1) H(1) 1.00(3) no
C(1) H(2) 0.99(3) no
C(2) H(3) 0.93(4) no
C(2) H(4) 1.00(3) no
C(4) H(5) 1.01(4) no
C(5) H(6) 0.99(4) no
C(6) H(7) 0.92(3) no
C(7) H(8) 0.93(3) no
C(9) H(9) 1.00(4) no
C(9) H(10) 1.00(3) no
C(10) H(11) 0.99(5) no
C(10) H(12) 0.97(4) no
C(12) H(13) 0.90(4) no
C(13) H(14) 0.93(3) no
C(14) H(15) 1.02(4) no
C(15) H(16) 1.01(4) no
C(16) H(17) 0.92(3) no
C(18) H(18) 0.82(4) no
C(19) H(19) 0.91(5) no
C(20) H(20) 1.00(4) no
C(21) H(21) 1.00(4) no
C(22) H(22) 0.98(3) no
C(24) H(23) 1.00(5) no
C(25) H(24) 0.90(4) no
C(26) H(25) 0.91(4) no
C(27) H(26) 0.91(3) no
C(28) H(27) 0.98(4) no
C(30) H(28) 0.94(3) no
C(31) H(29) 0.92(4) no
C(32) H(30) 1.03(3) no
C(33) H(31) 1.09(4) no
C(34) H(32) 0.95(5) no
C(36) H(33) 0.97(4) no
C(37) H(34) 0.97(4) no
C(38) H(35) 0.89(4) no
C(39) H(36) 0.99(3) no
C(40) H(37) 0.97(3) no
C(42) H(38) 0.94(4) no
C(43) H(39) 0.92(4) no
C(44) H(40) 1.03(4) no
C(45) H(41) 0.86(4) no
C(46) H(42) 0.85(4) no
C(49) H(43) 0.97(3) no
C(50) H(44) 0.98(4) no
C(52) H(45) 0.98(3) no
C(53) H(46) 0.95(3) no
C(54) H(47) 1.08(5) no
C(54) H(48) 0.97(5) no
C(54) H(49) 0.88(5) no
C(57) H(50) 1.01(4) no
C(58) H(51) 0.97(5) no
C(60) H(52) 0.93(5) no
C(61) H(53) 1.00(4) no
C(62) H(54) 0.98(6) no
C(62) H(55) 0.87(5) no
C(62) H(56) 0.92(5) no
C(63) H(57) 0.950 no
C(63) H(58) 0.950 no
C(64) H(59) 0.950 no
C(64) H(60) 0.950 no
C(65) H(61) 0.950 no
C(65) H(62) 0.950 no
C(66) H(63) 0.950 no
C(66) H(64) 0.950 no
